data_4035206
loop_
_publ_author_name
'Faderl, Christian'
'Budde, Simon'
'Kachkovskyi, Georgiy'
'Rackl, Daniel'
'Reiser, Oliver'

_publ_section_title
;
 Visible Light-Mediated Decarboxylation Rearrangement Cascade of \w-Aryl-
 N-(acyloxy)phthalimides.
;
_journal_issue 19
_journal_name_full 'The Journal of organic chemistry'
_journal_page_first 12192
_journal_page_last 12206
_journal_paper_doi 10.1021/acs.joc.8b01538
_journal_volume 83
_journal_year 2018
_chemical_absolute_configuration ad
_chemical_formula_moiety 'C16 H23 N O4'
_chemical_formula_sum 'C16 H23 N O4'
_chemical_formula_weight 293.35
_space_group_crystal_system orthorhombic
_space_group_IT_number 29
_space_group_name_Hall 'P 2c -2ac'
_space_group_name_H-M_alt 'P c a 21'
_atom_sites_solution_hydrogens geom
_audit_creation_date 2018-05-29
_audit_creation_method
;
Olex2 1.2-alpha
(compiled 2018.05.18 svn.r3508 for OlexSys, GUI svn.r5497)
;
_cell_angle_alpha 90
_cell_angle_beta 90
_cell_angle_gamma 90
_cell_formula_units_Z 8
_cell_length_a 13.7745(2)
_cell_length_b 9.69517(16)
_cell_length_c 23.1634(4)
_cell_measurement_reflns_used 7193
_cell_measurement_temperature 162.46(10)
_cell_measurement_theta_max 73.5310
_cell_measurement_theta_min 5.5560
_cell_volume 3093.38(9)
_computing_cell_refinement
;
CrysAlisPro, Agilent Technologies,
Version 1.171.37.12a (release 12-09-2013 CrysAlis171 .NET)
(compiled Sep 12 2013,13:51:24)
;
_computing_data_collection
;
CrysAlisPro, Agilent Technologies,
Version 1.171.37.12a (release 12-09-2013 CrysAlis171 .NET)
(compiled Sep 12 2013,13:51:24)
;
_computing_data_reduction
;
CrysAlisPro, Agilent Technologies,
Version 1.171.37.12a (release 12-09-2013 CrysAlis171 .NET)
(compiled Sep 12 2013,13:51:24)
;
_computing_molecular_graphics 'Olex2 (Dolomanov et al., 2009)'
_computing_publication_material 'Olex2 (Dolomanov et al., 2009)'
_computing_structure_refinement 'ShelXL (Sheldrick, 2015)'
_computing_structure_solution
;
Superflip (Palatinus & Chapuis, 2007;Palatinus & van der Lee, 2008;
Palatinus et al., 2012)
;
_diffrn_ambient_temperature 162.46(10)
_diffrn_detector_area_resol_mean 10.3546
_diffrn_measured_fraction_theta_full 0.999
_diffrn_measured_fraction_theta_max 0.985
_diffrn_measurement_details
;
#__ type_ start__ end____ width___ exp.time_
  1 omega -109.00  -16.00   0.5000    3.0000
omega____ theta____ kappa____ phi______ frames
    -      -41.2064  -57.0000   30.0000 186

#__ type_ start__ end____ width___ exp.time_
  2 omega  -13.00   75.00   0.5000    3.0000
omega____ theta____ kappa____ phi______ frames
    -       41.2064  -99.0000 -150.0000 176

#__ type_ start__ end____ width___ exp.time_
  3 omega   36.00   65.00   0.5000   25.0000
omega____ theta____ kappa____ phi______ frames
    -      106.9800  -30.0000 -180.0000 58

#__ type_ start__ end____ width___ exp.time_
  4 omega   79.00  154.00   0.5000   25.0000
omega____ theta____ kappa____ phi______ frames
    -      106.9800   61.0000  -30.0000 150

#__ type_ start__ end____ width___ exp.time_
  5 omega   36.00   64.00   0.5000   25.0000
omega____ theta____ kappa____ phi______ frames
    -      106.9800  -30.0000 -150.0000 56

#__ type_ start__ end____ width___ exp.time_
  6 omega   29.00   56.00   0.5000   25.0000
omega____ theta____ kappa____ phi______ frames
    -      106.9800  -94.0000   90.0000 54

#__ type_ start__ end____ width___ exp.time_
  7 omega   34.00   67.00   0.5000   25.0000
omega____ theta____ kappa____ phi______ frames
    -      106.9800  -30.0000  150.0000 66

#__ type_ start__ end____ width___ exp.time_
  8 omega   81.00  108.00   0.5000   25.0000
omega____ theta____ kappa____ phi______ frames
    -      106.9800  -94.0000   90.0000 54

#__ type_ start__ end____ width___ exp.time_
  9 omega   49.00  127.00   0.5000   25.0000
omega____ theta____ kappa____ phi______ frames
    -      106.9800  -61.0000   60.0000 156

#__ type_ start__ end____ width___ exp.time_
 10 omega   35.00   69.00   0.5000   25.0000
omega____ theta____ kappa____ phi______ frames
    -      106.9800  -30.0000 -120.0000 68

#__ type_ start__ end____ width___ exp.time_
 11 omega   24.00  105.00   0.5000   25.0000
omega____ theta____ kappa____ phi______ frames
    -      106.9800  -94.0000   30.0000 162

#__ type_ start__ end____ width___ exp.time_
 12 omega -117.00  -55.00   0.5000    3.0000
omega____ theta____ kappa____ phi______ frames
    -      -41.2064 -154.0000 -108.0000 124

#__ type_ start__ end____ width___ exp.time_
 13 omega -120.00   -8.00   0.5000    3.0000
omega____ theta____ kappa____ phi______ frames
    -      -41.2064  -77.0000  -90.0000 224

#__ type_ start__ end____ width___ exp.time_
 14 omega -117.00  -15.00   0.5000    3.0000
omega____ theta____ kappa____ phi______ frames
    -      -41.2064  -37.0000  120.0000 204

#__ type_ start__ end____ width___ exp.time_
 15 omega   76.00  101.00   0.5000   25.0000
omega____ theta____ kappa____ phi______ frames
    -      106.9800   30.0000   90.0000 50

#__ type_ start__ end____ width___ exp.time_
 16 omega   76.00  158.00   0.5000   25.0000
omega____ theta____ kappa____ phi______ frames
    -      106.9800   30.0000 -180.0000 164

#__ type_ start__ end____ width___ exp.time_
 17 omega   76.00  158.00   0.5000   25.0000
omega____ theta____ kappa____ phi______ frames
    -      106.9800   30.0000  -90.0000 164
;
_diffrn_measurement_device_type 'SuperNova, Single source at offset, Atlas'
_diffrn_measurement_method '\w scans'
_diffrn_orient_matrix_UB_11 0.0982965000
_diffrn_orient_matrix_UB_12 0.0033153000
_diffrn_orient_matrix_UB_13 0.0317080000
_diffrn_orient_matrix_UB_21 0.0082717000
_diffrn_orient_matrix_UB_22 -0.1578986000
_diffrn_orient_matrix_UB_23 -0.0062904000
_diffrn_orient_matrix_UB_31 0.0527112000
_diffrn_orient_matrix_UB_32 0.0185914000
_diffrn_orient_matrix_UB_33 -0.0580648000
_diffrn_radiation_monochromator mirror
_diffrn_radiation_type CuK\a
_diffrn_radiation_wavelength 1.54184
_diffrn_reflns_av_R_equivalents 0.0379
_diffrn_reflns_av_unetI/netI 0.0317
_diffrn_reflns_Laue_measured_fraction_full 0.999
_diffrn_reflns_Laue_measured_fraction_max 0.985
_diffrn_reflns_limit_h_max 17
_diffrn_reflns_limit_h_min -16
_diffrn_reflns_limit_k_max 11
_diffrn_reflns_limit_k_min -12
_diffrn_reflns_limit_l_max 23
_diffrn_reflns_limit_l_min -28
_diffrn_reflns_number 17335
_diffrn_reflns_point_group_measured_fraction_full 0.942
_diffrn_reflns_point_group_measured_fraction_max 0.920
_diffrn_reflns_theta_full 67.684
_diffrn_reflns_theta_max 73.533
_diffrn_reflns_theta_min 3.817
_diffrn_source 'SuperNova (Cu) X-ray Source'
_exptl_absorpt_coefficient_mu 0.735
_exptl_absorpt_correction_T_max 0.968
_exptl_absorpt_correction_T_min 0.928
_exptl_absorpt_correction_type analytical
_exptl_absorpt_process_details
;
CrysAlisPro, Agilent Technologies,
Version 1.171.37.12a (release 12-09-2013 CrysAlis171 .NET)
(compiled Sep 12 2013,13:51:24)
Analytical numeric absorption correction using a multifaceted crystal
			model based on expressions derived by R.C. Clark & J.S. Reid.
(Clark, R. C. & Reid, J. S. (1995). Acta Cryst. A51, 887-897)
;
_exptl_crystal_colour colourless
_exptl_crystal_colour_primary colourless
_exptl_crystal_density_diffrn 1.260
_exptl_crystal_density_method 'not measured'
_exptl_crystal_description block
_exptl_crystal_F_000 1264
_exptl_crystal_size_max 0.17
_exptl_crystal_size_mid 0.1317
_exptl_crystal_size_min 0.0702
_refine_diff_density_max 0.264
_refine_diff_density_min -0.331
_refine_diff_density_rms 0.066
_refine_ls_abs_structure_details
;
 Flack x determined using 1937 quotients [(I+)-(I-)]/[(I+)+(I-)]
 (Parsons, Flack and Wagner, Acta Cryst. B69 (2013) 249-259).
;
_refine_ls_abs_structure_Flack 0.5(3)
_refine_ls_extinction_method none
_refine_ls_goodness_of_fit_ref 1.058
_refine_ls_hydrogen_treatment constr
_refine_ls_matrix_type full
_refine_ls_number_parameters 471
_refine_ls_number_reflns 5726
_refine_ls_number_restraints 1
_refine_ls_restrained_S_all 1.058
_refine_ls_R_factor_all 0.0582
_refine_ls_R_factor_gt 0.0516
_refine_ls_shift/su_max 0.000
_refine_ls_shift/su_mean 0.000
_refine_ls_structure_factor_coef Fsqd
_refine_ls_weighting_details 'w=1/[\s^2^(Fo^2^)+(0.1050P)^2^+0.5233P] where P=(Fo^2^+2Fc^2^)/3'
_refine_ls_weighting_scheme calc
_refine_ls_wR_factor_gt 0.1525
_refine_ls_wR_factor_ref 0.1638
_reflns_Friedel_coverage 0.818
_reflns_Friedel_fraction_full 0.883
_reflns_Friedel_fraction_max 0.850
_reflns_number_gt 4998
_reflns_number_total 5726
_reflns_threshold_expression 'I > 2\s(I)'
_cod_data_source_file jo8b01538_si_002.cif
_cod_data_source_block m096
_cod_database_code 4035206
_shelx_shelxl_version_number 2016/6
_chemical_oxdiff_formula 'C16 H23 N1 O4'
_shelx_space_group_comment
;
The symmetry employed for this shelxl refinement is uniquely defined
by the following loop, which should always be used as a source of
symmetry information in preference to the above space-group names.
They are only intended as comments.
;
_shelx_estimated_absorpt_t_max 0.950
_shelx_estimated_absorpt_t_min 0.885
_reflns_odcompleteness_completeness 99.81
_reflns_odcompleteness_iscentric 1
_reflns_odcompleteness_theta 66.97
_olex2_refinement_description
;
1. Fixed Uiso
 At 1.2 times of:
  All C(H) groups, All C(H,H) groups, All C(H,H,H) groups, All C(H,H,H,H) groups
2. Uiso/Uaniso restraints and constraints
Uanis(O4A) = Uanis(O4)
Uanis(C11) = Uanis(C11A)
Uanis(O8) = Uanis(O7A)
Uanis(C27A) = Uanis(C27)
Uanis(C26A) = Uanis(C26)
Uanis(C15) = Uanis(C15A)
Uanis(C10A) = Uanis(C10)
Uanis(C19) = Uanis(C19A)
Uanis(C31A) = Uanis(C31)
Uanis(C4A) = Uanis(C4)
Uanis(O3A) = Uanis(O3)
Uanis(C15) = Uanis(C16A) = Uanis(C16)
Uanis(O8) = Uanis(O8A)
Uanis(C32) = Uanis(C32A)
Uanis(C30A) = Uanis(C30)
Uanis(C13) = Uanis(C13A)
Uanis(C3) = Uanis(C3A)
3. Others
 Sof(H5BC)=Sof(H5BD)=Sof(C3A)=Sof(C4A)=Sof(H4AA)=Sof(H4AB)=Sof(C10A)=Sof(C11A)=
 Sof(C13A)=Sof(H13A)=Sof(C16A)=Sof(H16D)=Sof(H16E)=Sof(H16F)=Sof(C14A)=
 Sof(H14D)=Sof(H14E)=Sof(H14F)=Sof(C15A)=Sof(H15D)=Sof(H15E)=Sof(H15F)=Sof(O2A)=
 Sof(O3A)=Sof(O4A)=Sof(H21C)=Sof(H21D)=Sof(O7A)=Sof(O8A)=Sof(C27A)=Sof(C19A)=
 Sof(C20A)=Sof(H20C)=Sof(H20D)=Sof(C26A)=Sof(C29A)=Sof(H29A)=Sof(C32A)=
 Sof(H32D)=Sof(H32E)=Sof(H32F)=Sof(O6A)=Sof(C30A)=Sof(H30D)=Sof(H30E)=Sof(H30F)=
 Sof(C31A)=Sof(H31D)=Sof(H31E)=Sof(H31F)=1-FVAR(1)
 Sof(H5A)=Sof(H5B)=Sof(C3)=Sof(C4)=Sof(H4A)=Sof(H4B)=Sof(C10)=Sof(C11)=
 Sof(C13)=Sof(H13)=Sof(C14)=Sof(H14A)=Sof(H14B)=Sof(H14C)=Sof(C15)=Sof(H15A)=
 Sof(H15B)=Sof(H15C)=Sof(C16)=Sof(H16A)=Sof(H16B)=Sof(H16C)=Sof(O2)=Sof(O3)=
 Sof(O4)=Sof(H21A)=Sof(H21B)=Sof(C30)=Sof(H30A)=Sof(H30B)=Sof(H30C)=Sof(C31)=
 Sof(H31A)=Sof(H31B)=Sof(H31C)=Sof(O6)=Sof(C19)=Sof(C20)=Sof(H20A)=Sof(H20B)=
 Sof(C26)=Sof(C27)=Sof(C29)=Sof(H29)=Sof(C32)=Sof(H32A)=Sof(H32B)=Sof(H32C)=
 Sof(O7)=Sof(O8)=FVAR(1)
4.a Secondary CH2 refined with riding coordinates:
 C5(H5A,H5B), C5(H5BC,H5BD), C4(H4A,H4B), C4A(H4AA,H4AB), C21(H21A,H21B),
 C21(H21C,H21D), C20(H20A,H20B), C20A(H20C,H20D)
4.b Me refined with riding coordinates:
 C7(H7A,H7B,H7C), C8(H8A,H8B,H8C), C9(H9A,H9B,H9C), C14(H14A,H14B,H14C),
 C15(H15A,H15B,H15C), C16(H16A,H16B,H16C), C16A(H16D,H16E,H16F), C14A(H14D,H14E,
 H14F), C15A(H15D,H15E,H15F), C23(H23A,H23B,H23C), C24(H24A,H24B,H24C),
 C25(H25A,H25B,H25C), C30(H30A,H30B,H30C), C31(H31A,H31B,H31C), C32(H32A,H32B,
 H32C), C32A(H32D,H32E,H32F), C31A(H31D,H31E,H31F)
4.c Aromatic/amide H refined with riding coordinates:
 C13(H13), C13A(H13A), C29(H29), C29A(H29A)
4.d Idealised Me refined as rotating group:
 C30A(H30D,H30E,H30F)
;
_olex2_submission_special_instructions 'No special instructions were received'

loop_
_space_group_symop_operation_xyz
'x, y, z'
'-x, -y, z+1/2'
'-x+1/2, y, z+1/2'
'x+1/2, -y, z'

loop_
_atom_site_label
_atom_site_type_symbol
_atom_site_fract_x
_atom_site_fract_y
_atom_site_fract_z
_atom_site_U_iso_or_equiv
_atom_site_adp_type
_atom_site_occupancy
_atom_site_site_symmetry_order
_atom_site_calc_flag
_atom_site_refinement_flags_posn
_atom_site_refinement_flags_occupancy
_atom_site_disorder_assembly
_atom_site_disorder_group
C1 C -0.0095(4) 0.0022(3) -0.0925(2) 0.0193(10) Uani 1 1 d . . . .
C2 C 0.0328(4) 0.0098(3) -0.0337(3) 0.0213(9) Uani 1 1 d . . . .
C5 C 0.1592(4) 0.0002(3) -0.1253(3) 0.0230(11) Uani 1 1 d . . . .
H5A H 0.179089 0.096778 -0.118082 0.028 Uiso 0.7997(15) 1 calc R P A 1
H5B H 0.195652 -0.033536 -0.159356 0.028 Uiso 0.7997(15) 1 calc R P A 1
H5BC H 0.193901 0.032480 -0.160226 0.028 Uiso 0.2003(15) 1 calc R P A 2
H5BD H 0.181503 -0.094970 -0.117185 0.028 Uiso 0.2003(15) 1 calc R P A 2
C6 C 0.0167(4) -0.0010(3) -0.1985(3) 0.0207(10) Uani 1 1 d . . . .
C7 C -0.0460(3) -0.1297(5) -0.2100(2) 0.0300(10) Uani 1 1 d . . . .
H7A H -0.070434 -0.126914 -0.249763 0.036 Uiso 1 1 calc R . . .
H7B H -0.006544 -0.212861 -0.204645 0.036 Uiso 1 1 calc R . . .
H7C H -0.100825 -0.131281 -0.183105 0.036 Uiso 1 1 calc R . . .
C8 C -0.0422(4) 0.1315(5) -0.2085(2) 0.0322(10) Uani 1 1 d . . . .
H8A H -0.066808 0.132652 -0.248150 0.039 Uiso 1 1 calc R . . .
H8B H -0.096922 0.134331 -0.181426 0.039 Uiso 1 1 calc R . . .
H8C H -0.000506 0.211988 -0.202150 0.039 Uiso 1 1 calc R . . .
C9 C 0.1005(4) -0.0021(3) -0.2427(2) 0.0258(12) Uani 1 1 d . . . .
H9A H 0.073775 -0.000218 -0.281858 0.031 Uiso 1 1 calc R . . .
H9B H 0.141667 0.079119 -0.236686 0.031 Uiso 1 1 calc R . . .
H9C H 0.139334 -0.085901 -0.237505 0.031 Uiso 1 1 calc R . . .
C12 C 0.1009(4) -0.0153(4) 0.0799(3) 0.0278(11) Uani 1 1 d . . . .
C3 C 0.1236(3) -0.0434(4) -0.0224(2) 0.0165(8) Uani 0.7997(15) 1 d . P A 1
C4 C 0.1852(3) -0.0867(5) -0.0736(2) 0.0212(10) Uani 0.7997(15) 1 d . P A 1
H4A H 0.254854 -0.074723 -0.064193 0.025 Uiso 0.7997(15) 1 calc R P A 1
H4B H 0.173788 -0.185336 -0.082333 0.025 Uiso 0.7997(15) 1 calc R P A 1
C10 C -0.0208(3) 0.0646(5) 0.0140(2) 0.0183(8) Uani 0.7997(15) 1 d . P A 1
C11 C 0.0120(3) 0.0489(5) 0.0700(2) 0.0185(8) Uani 0.7997(15) 1 d . P A 1
C13 C 0.1587(3) -0.0619(6) 0.0337(2) 0.0186(9) Uani 0.7997(15) 1 d . P A 1
H13 H 0.219775 -0.104658 0.040438 0.022 Uiso 0.7997(15) 1 calc R P A 1
C14 C -0.1003(4) 0.2603(5) -0.0239(3) 0.0294(10) Uani 0.7997(15) 1 d . P A 1
H14A H -0.164629 0.303114 -0.025992 0.035 Uiso 0.7997(15) 1 calc R P A 1
H14B H -0.055086 0.323170 -0.004559 0.035 Uiso 0.7997(15) 1 calc R P A 1
H14C H -0.076886 0.240770 -0.063003 0.035 Uiso 0.7997(15) 1 calc R P A 1
C15 C -0.0304(4) 0.2326(5) 0.1292(3) 0.0326(8) Uani 0.7997(15) 1 d . P A 1
H15A H -0.070219 0.256173 0.162877 0.039 Uiso 0.7997(15) 1 calc R P A 1
H15B H 0.037888 0.252440 0.137619 0.039 Uiso 0.7997(15) 1 calc R P A 1
H15C H -0.051463 0.287470 0.095965 0.039 Uiso 0.7997(15) 1 calc R P A 1
C16 C 0.2178(4) -0.1048(6) 0.1476(3) 0.0326(8) Uani 0.7997(15) 1 d . P A 1
H16A H 0.227923 -0.111706 0.189390 0.039 Uiso 0.7997(15) 1 calc R P A 1
H16B H 0.215511 -0.197523 0.130836 0.039 Uiso 0.7997(15) 1 calc R P A 1
H16C H 0.271357 -0.052785 0.130247 0.039 Uiso 0.7997(15) 1 calc R P A 1
O2 O -0.1066(2) 0.1339(4) 0.0081(2) 0.0217(8) Uani 0.7997(15) 1 d . P A 1
O3 O -0.0413(3) 0.0899(3) 0.11645(19) 0.0236(6) Uani 0.7997(15) 1 d . P A 1
O4 O 0.1277(3) -0.0349(4) 0.1364(2) 0.0264(7) Uani 0.7997(15) 1 d . P A 1
C3A C 0.1211(14) 0.039(2) -0.0221(10) 0.0165(8) Uani 0.2003(15) 1 d . P A 2
C4A C 0.1876(13) 0.090(2) -0.0757(11) 0.0212(10) Uani 0.2003(15) 1 d . P A 2
H4AA H 0.174594 0.188349 -0.084653 0.025 Uiso 0.2003(15) 1 calc R P A 2
H4AB H 0.257378 0.079275 -0.066670 0.025 Uiso 0.2003(15) 1 calc R P A 2
C10A C -0.0204(13) -0.064(2) 0.0136(11) 0.0183(8) Uani 0.2003(15) 1 d . P A 2
C11A C 0.0086(13) -0.0571(18) 0.0695(8) 0.0185(8) Uani 0.2003(15) 1 d . P A 2
C13A C 0.1593(13) 0.057(2) 0.0335(10) 0.0186(9) Uani 0.2003(15) 1 d . P A 2
H13A H 0.216014 0.109743 0.041285 0.022 Uiso 0.2003(15) 1 calc R P A 2
C16A C 0.2186(17) 0.108(2) 0.1456(12) 0.0326(8) Uani 0.2003(15) 1 d . P A 2
H16D H 0.223824 0.130376 0.186700 0.039 Uiso 0.2003(15) 1 calc R P A 2
H16E H 0.274071 0.050333 0.134183 0.039 Uiso 0.2003(15) 1 calc R P A 2
H16F H 0.218444 0.192674 0.122801 0.039 Uiso 0.2003(15) 1 calc R P A 2
C14A C -0.0989(15) -0.262(2) -0.0231(11) 0.028(4) Uani 0.2003(15) 1 d . P A 2
H14D H -0.163082 -0.305029 -0.025107 0.033 Uiso 0.2003(15) 1 calc R P A 2
H14E H -0.075019 -0.243988 -0.062231 0.033 Uiso 0.2003(15) 1 calc R P A 2
H14F H -0.053757 -0.323716 -0.003072 0.033 Uiso 0.2003(15) 1 calc R P A 2
C15A C -0.0286(15) -0.230(2) 0.1309(10) 0.0326(8) Uani 0.2003(15) 1 d . P A 2
H15D H -0.065814 -0.249443 0.166068 0.039 Uiso 0.2003(15) 1 calc R P A 2
H15E H -0.052660 -0.287531 0.099300 0.039 Uiso 0.2003(15) 1 calc R P A 2
H15F H 0.040154 -0.249823 0.137743 0.039 Uiso 0.2003(15) 1 calc R P A 2
O2A O -0.1056(12) -0.1355(16) 0.0076(9) 0.029(4) Uani 0.2003(15) 1 d . P A 2
O3A O -0.0398(11) -0.0868(14) 0.1159(9) 0.0236(6) Uani 0.2003(15) 1 d . P A 2
O4A O 0.1286(13) 0.0318(19) 0.1354(9) 0.0264(7) Uani 0.2003(15) 1 d . P A 2
C17 C 0.2577(4) 0.4972(3) 0.1938(2) 0.0197(10) Uani 1 1 d . . . .
C18 C 0.2155(4) 0.4896(3) 0.1339(3) 0.0221(10) Uani 1 1 d . . . .
C21 C 0.0901(4) 0.4983(3) 0.2259(3) 0.0231(11) Uani 1 1 d . . . .
H21A H 0.053542 0.532422 0.259858 0.028 Uiso 0.7997(15) 1 calc R P A 1
H21B H 0.069984 0.401847 0.218594 0.028 Uiso 0.7997(15) 1 calc R P A 1
H21C H 0.065922 0.593495 0.220242 0.028 Uiso 0.2003(15) 1 calc R P A 2
H21D H 0.055290 0.458074 0.259333 0.028 Uiso 0.2003(15) 1 calc R P A 2
C22 C 0.2334(4) 0.5024(3) 0.2997(3) 0.0229(11) Uani 1 1 d . . . .
C23 C 0.1513(4) 0.5014(3) 0.3431(3) 0.0299(14) Uani 1 1 d . . . .
H23A H 0.178084 0.501468 0.382286 0.036 Uiso 1 1 calc R . . .
H23B H 0.110921 0.583625 0.337613 0.036 Uiso 1 1 calc R . . .
H23C H 0.111654 0.418563 0.337468 0.036 Uiso 1 1 calc R . . .
C24 C 0.2944(3) 0.3727(5) 0.3096(2) 0.0323(10) Uani 1 1 d . . . .
H24A H 0.348252 0.370847 0.282011 0.039 Uiso 1 1 calc R . . .
H24B H 0.320237 0.373473 0.349052 0.039 Uiso 1 1 calc R . . .
H24C H 0.253744 0.290795 0.304194 0.039 Uiso 1 1 calc R . . .
C25 C 0.2930(4) 0.6323(5) 0.3095(2) 0.0332(10) Uani 1 1 d . . . .
H25A H 0.346709 0.635105 0.281798 0.040 Uiso 1 1 calc R . . .
H25B H 0.251595 0.713540 0.304077 0.040 Uiso 1 1 calc R . . .
H25C H 0.318938 0.632065 0.348872 0.040 Uiso 1 1 calc R . . .
C28 C 0.1469(4) 0.5143(4) 0.0204(3) 0.0272(11) Uani 1 1 d . . . .
N1 N 0.0546(3) -0.0037(2) -0.1380(2) 0.0191(9) Uani 1 1 d . . . .
N2 N 0.1951(3) 0.5023(2) 0.2385(2) 0.0224(10) Uani 1 1 d . . . .
O1 O -0.0975(3) -0.0008(2) -0.09951(19) 0.0268(9) Uani 1 1 d . . . .
O5 O 0.3479(3) 0.5016(2) 0.20011(18) 0.0242(9) Uani 1 1 d . . . .
C30 C 0.3509(4) 0.2403(5) 0.1259(3) 0.0321(12) Uani 0.7997(15) 1 d . P A 1
H30A H 0.415180 0.197256 0.127844 0.039 Uiso 0.7997(15) 1 calc R P A 1
H30B H 0.328488 0.261942 0.165027 0.039 Uiso 0.7997(15) 1 calc R P A 1
H30C H 0.305078 0.176573 0.107557 0.039 Uiso 0.7997(15) 1 calc R P A 1
C31 C 0.2808(5) 0.2645(5) -0.0271(3) 0.0459(13) Uani 0.7997(15) 1 d . P A 1
H31A H 0.321518 0.239343 -0.060198 0.055 Uiso 0.7997(15) 1 calc R P A 1
H31B H 0.301351 0.211866 0.006863 0.055 Uiso 0.7997(15) 1 calc R P A 1
H31C H 0.212812 0.243426 -0.035876 0.055 Uiso 0.7997(15) 1 calc R P A 1
O6 O 0.3566(2) 0.3655(4) 0.09250(19) 0.0210(8) Uani 0.7997(15) 1 d . P A 1
C19 C 0.1243(3) 0.5436(5) 0.1235(3) 0.0189(9) Uani 0.7997(15) 1 d . P A 1
C20 C 0.0661(3) 0.5858(5) 0.1741(2) 0.0224(9) Uani 0.7997(15) 1 d . P A 1
H20A H -0.003784 0.576589 0.164914 0.027 Uiso 0.7997(15) 1 calc R P A 1
H20B H 0.079299 0.683856 0.183031 0.027 Uiso 0.7997(15) 1 calc R P A 1
C26 C 0.2698(3) 0.4343(5) 0.0871(2) 0.0178(8) Uani 0.7997(15) 1 d . P A 1
C27 C 0.2354(3) 0.4554(4) 0.0308(2) 0.0184(8) Uani 0.7997(15) 1 d . P A 1
C29 C 0.0907(3) 0.5632(6) 0.0673(3) 0.0216(9) Uani 0.7997(15) 1 d . P A 1
H29 H 0.030753 0.608895 0.060540 0.026 Uiso 0.7997(15) 1 calc R P A 1
C32 C 0.0320(3) 0.6029(6) -0.0471(3) 0.0264(9) Uani 0.7997(15) 1 d . P A 1
H32A H 0.022729 0.611970 -0.088900 0.032 Uiso 0.7997(15) 1 calc R P A 1
H32B H -0.021152 0.548340 -0.030735 0.032 Uiso 0.7997(15) 1 calc R P A 1
H32C H 0.032525 0.694697 -0.029398 0.032 Uiso 0.7997(15) 1 calc R P A 1
O7 O 0.2907(3) 0.4082(3) -0.01577(19) 0.0229(6) Uani 0.7997(15) 1 d . P A 1
O8 O 0.1221(3) 0.5356(4) -0.0360(2) 0.0275(7) Uani 0.7997(15) 1 d . P A 1
O7A O 0.2909(11) 0.5932(15) -0.0158(9) 0.0275(7) Uani 0.2003(15) 1 d . P A 2
O8A O 0.1230(12) 0.4659(18) -0.0367(9) 0.0275(7) Uani 0.2003(15) 1 d . P A 2
C27A C 0.2316(13) 0.535(2) 0.0310(9) 0.0184(8) Uani 0.2003(15) 1 d . P A 2
C19A C 0.1214(13) 0.452(2) 0.1229(10) 0.0189(9) Uani 0.2003(15) 1 d . P A 2
C20A C 0.0688(16) 0.414(2) 0.1726(11) 0.026(4) Uani 0.2003(15) 1 d . P A 2
H20C H 0.082783 0.315836 0.181292 0.031 Uiso 0.2003(15) 1 calc R P A 2
H20D H -0.001387 0.421211 0.163936 0.031 Uiso 0.2003(15) 1 calc R P A 2
C26A C 0.2679(13) 0.564(2) 0.0872(11) 0.0178(8) Uani 0.2003(15) 1 d . P A 2
C29A C 0.0913(19) 0.434(2) 0.0667(13) 0.034(5) Uani 0.2003(15) 1 d . P A 2
H29A H 0.038543 0.375625 0.057171 0.041 Uiso 0.2003(15) 1 calc R P A 2
C32A C 0.0342(13) 0.400(2) -0.0495(11) 0.0264(9) Uani 0.2003(15) 1 d . P A 2
H32D H 0.032442 0.375300 -0.090491 0.032 Uiso 0.2003(15) 1 calc R P A 2
H32E H 0.028179 0.316069 -0.026053 0.032 Uiso 0.2003(15) 1 calc R P A 2
H32F H -0.019770 0.462313 -0.040663 0.032 Uiso 0.2003(15) 1 calc R P A 2
O6A O 0.3585(10) 0.6353(15) 0.0919(8) 0.020(3) Uani 0.2003(15) 1 d . P A 2
C30A C 0.3534(17) 0.759(2) 0.1262(13) 0.0321(12) Uani 0.2003(15) 1 d . P A 2
H30D H 0.396437 0.829542 0.109607 0.039 Uiso 0.2003(15) 1 calc GR P A 2
H30E H 0.373794 0.739110 0.165815 0.039 Uiso 0.2003(15) 1 calc GR P A 2
H30F H 0.286549 0.794040 0.126408 0.039 Uiso 0.2003(15) 1 calc GR P A 2
C31A C 0.293(2) 0.740(2) -0.0221(11) 0.0459(13) Uani 0.2003(15) 1 d . P A 2
H31D H 0.334427 0.764549 -0.054612 0.055 Uiso 0.2003(15) 1 calc R P A 2
H31E H 0.226539 0.773209 -0.029237 0.055 Uiso 0.2003(15) 1 calc R P A 2
H31F H 0.317778 0.781458 0.013396 0.055 Uiso 0.2003(15) 1 calc R P A 2

loop_
_atom_site_aniso_label
_atom_site_aniso_U_11
_atom_site_aniso_U_22
_atom_site_aniso_U_33
_atom_site_aniso_U_23
_atom_site_aniso_U_13
_atom_site_aniso_U_12
C1 0.018(2) 0.022(2) 0.018(3) -0.0020(10) 0.0040(19) 0.0014(9)
C2 0.0174(19) 0.0295(19) 0.017(2) -0.0001(14) 0.0026(17) -0.0020(11)
C5 0.019(3) 0.031(3) 0.018(3) 0.0010(11) -0.0004(19) -0.0008(10)
C6 0.025(3) 0.016(2) 0.021(3) 0.0004(9) -0.001(2) -0.0010(10)
C7 0.037(2) 0.0262(19) 0.027(2) -0.0060(19) -0.0038(19) -0.0118(18)
C8 0.036(2) 0.028(2) 0.032(2) 0.006(2) -0.004(2) 0.0087(19)
C9 0.028(2) 0.033(3) 0.017(3) 0.0013(11) 0.007(2) -0.0007(11)
C12 0.025(2) 0.045(2) 0.014(2) -0.0001(19) -0.0010(17) -0.0049(14)
C3 0.019(2) 0.014(2) 0.016(2) 0.0003(15) 0.0017(15) -0.0023(13)
C4 0.0122(17) 0.032(2) 0.019(2) 0.0000(14) 0.0020(17) 0.0009(13)
C10 0.0172(19) 0.0165(17) 0.021(2) 0.0000(11) 0.0005(15) -0.0023(11)
C11 0.018(2) 0.021(2) 0.017(2) 0.0004(13) 0.0038(15) -0.0017(12)
C13 0.0132(19) 0.023(2) 0.019(2) 0.0012(13) -0.0011(16) -0.0011(12)
C14 0.033(2) 0.0209(19) 0.035(3) 0.0018(16) -0.004(2) 0.0056(14)
C15 0.0412(18) 0.0299(16) 0.0268(18) -0.0008(11) 0.0010(14) -0.0028(11)
C16 0.0412(18) 0.0299(16) 0.0268(18) -0.0008(11) 0.0010(14) -0.0028(11)
O2 0.0168(15) 0.0237(16) 0.025(2) 0.0000(16) -0.0001(14) 0.0018(13)
O3 0.0259(14) 0.0254(13) 0.0194(15) -0.0031(10) 0.0073(11) -0.0013(10)
O4 0.0271(16) 0.0365(17) 0.0154(17) 0.0013(18) -0.0046(12) 0.0007(16)
C3A 0.019(2) 0.014(2) 0.016(2) 0.0003(15) 0.0017(15) -0.0023(13)
C4A 0.0122(17) 0.032(2) 0.019(2) 0.0000(14) 0.0020(17) 0.0009(13)
C10A 0.0172(19) 0.0165(17) 0.021(2) 0.0000(11) 0.0005(15) -0.0023(11)
C11A 0.018(2) 0.021(2) 0.017(2) 0.0004(13) 0.0038(15) -0.0017(12)
C13A 0.0132(19) 0.023(2) 0.019(2) 0.0012(13) -0.0011(16) -0.0011(12)
C16A 0.0412(18) 0.0299(16) 0.0268(18) -0.0008(11) 0.0010(14) -0.0028(11)
C14A 0.033(9) 0.030(8) 0.020(9) -0.006(6) -0.005(7) -0.003(6)
C15A 0.0412(18) 0.0299(16) 0.0268(18) -0.0008(11) 0.0010(14) -0.0028(11)
O2A 0.036(8) 0.027(7) 0.023(9) 0.012(7) -0.003(6) 0.009(6)
O3A 0.0259(14) 0.0254(13) 0.0194(15) -0.0031(10) 0.0073(11) -0.0013(10)
O4A 0.0271(16) 0.0365(17) 0.0154(17) 0.0013(18) -0.0046(12) 0.0007(16)
C17 0.019(2) 0.020(2) 0.020(3) -0.0007(10) -0.0053(19) 0.0001(9)
C18 0.0169(19) 0.031(2) 0.019(2) 0.0003(15) -0.0001(18) -0.0029(12)
C21 0.017(3) 0.034(3) 0.019(3) 0.0013(11) 0.0027(18) -0.0011(10)
C22 0.025(3) 0.030(2) 0.013(3) -0.0005(11) -0.004(2) 0.0016(10)
C23 0.037(3) 0.034(3) 0.019(3) -0.0011(11) -0.004(2) 0.0023(12)
C24 0.035(2) 0.036(2) 0.025(2) 0.005(2) -0.0005(19) 0.0074(19)
C25 0.038(2) 0.037(2) 0.024(2) -0.007(2) -0.0025(19) -0.006(2)
C28 0.020(2) 0.043(2) 0.019(3) 0.0037(18) 0.0006(17) -0.0016(14)
N1 0.015(2) 0.0258(19) 0.016(2) -0.0013(9) 0.0019(16) 0.0009(8)
N2 0.020(2) 0.030(2) 0.017(2) -0.0009(9) -0.0033(17) -0.0007(9)
O1 0.0178(19) 0.038(2) 0.024(2) -0.0017(8) -0.0011(15) 0.0000(8)
O5 0.0146(18) 0.035(2) 0.023(2) -0.0020(8) -0.0004(15) -0.0011(7)
C30 0.031(3) 0.021(2) 0.044(3) 0.0028(16) -0.002(2) 0.0044(14)
C31 0.079(4) 0.026(2) 0.033(3) -0.0136(17) 0.016(2) -0.008(2)
O6 0.0171(17) 0.0227(16) 0.0231(19) 0.0023(16) 0.0052(14) 0.0061(13)
C19 0.0144(19) 0.023(2) 0.019(2) -0.0004(15) 0.0006(15) -0.0040(13)
C20 0.0165(17) 0.028(2) 0.023(2) -0.0018(15) 0.0024(17) 0.0008(14)
C26 0.0148(19) 0.0189(17) 0.020(2) 0.0002(12) 0.0006(14) -0.0023(11)
C27 0.021(2) 0.016(2) 0.018(2) 0.0005(15) 0.0042(15) -0.0042(13)
C29 0.016(2) 0.025(2) 0.024(2) 0.0049(15) -0.0001(15) -0.0013(14)
C32 0.0163(16) 0.038(2) 0.025(2) 0.0083(15) -0.0085(15) -0.0030(14)
O7 0.0255(13) 0.0244(13) 0.0187(14) -0.0052(10) 0.0047(11) -0.0022(10)
O8 0.0271(16) 0.0366(17) 0.0188(18) 0.0034(16) -0.0013(12) 0.0017(15)
O7A 0.0271(16) 0.0366(17) 0.0188(18) 0.0034(16) -0.0013(12) 0.0017(15)
O8A 0.0271(16) 0.0366(17) 0.0188(18) 0.0034(16) -0.0013(12) 0.0017(15)
C27A 0.021(2) 0.016(2) 0.018(2) 0.0005(15) 0.0042(15) -0.0042(13)
C19A 0.0144(19) 0.023(2) 0.019(2) -0.0004(15) 0.0006(15) -0.0040(13)
C20A 0.030(9) 0.027(8) 0.021(10) 0.000(6) -0.003(7) 0.008(6)
C26A 0.0148(19) 0.0189(17) 0.020(2) 0.0002(12) 0.0006(14) -0.0023(11)
C29A 0.057(13) 0.016(8) 0.030(11) -0.006(7) 0.005(9) 0.007(7)
C32A 0.0163(16) 0.038(2) 0.025(2) 0.0083(15) -0.0085(15) -0.0030(14)
O6A 0.018(6) 0.025(6) 0.019(7) -0.006(6) 0.009(5) -0.014(5)
C30A 0.031(3) 0.021(2) 0.044(3) 0.0028(16) -0.002(2) 0.0044(14)
C31A 0.079(4) 0.026(2) 0.033(3) -0.0136(17) 0.016(2) -0.008(2)

loop_
_atom_type_symbol
_atom_type_description
_atom_type_scat_dispersion_real
_atom_type_scat_dispersion_imag
_atom_type_scat_source
C C 0.0181 0.0091 'International Tables Vol C Tables 4.2.6.8 and 6.1.1.4'
H H 0.0000 0.0000 'International Tables Vol C Tables 4.2.6.8 and 6.1.1.4'
N N 0.0311 0.0180 'International Tables Vol C Tables 4.2.6.8 and 6.1.1.4'
O O 0.0492 0.0322 'International Tables Vol C Tables 4.2.6.8 and 6.1.1.4'

loop_
_exptl_crystal_face_index_h
_exptl_crystal_face_index_k
_exptl_crystal_face_index_l
_exptl_crystal_face_perp_dist
_exptl_oxdiff_crystal_face_indexfrac_h
_exptl_oxdiff_crystal_face_indexfrac_k
_exptl_oxdiff_crystal_face_indexfrac_l
_exptl_oxdiff_crystal_face_x
_exptl_oxdiff_crystal_face_y
_exptl_oxdiff_crystal_face_z
4 5 -5 0.0351 4.0001 4.9999 -4.9969 0.2513 -0.7250 0.5939
-7 4 4 0.0551 -7.0004 3.9999 4.0007 -0.5480 -0.7146 -0.5269
3 -6 2 0.0378 3.0002 -5.9999 1.9976 0.3384 0.9596 -0.0694
-2 6 -5 0.0306 -2.0001 5.9999 -4.9973 -0.3352 -0.9325 0.2963
-3 -5 -8 0.0366 -3.0000 -4.9998 -8.0026 -0.5652 0.8150 0.2136
1 4 12 0.0414 0.9999 3.9998 12.0017 0.4921 -0.6988 -0.5698
-4 -5 5 0.0351 -4.0001 -4.9999 4.9969 -0.2513 0.7250 -0.5939

loop_
_geom_angle_atom_site_label_1
_geom_angle_atom_site_label_2
_geom_angle_atom_site_label_3
_geom_angle
N1 C1 C2 117.0(5)
O1 C1 C2 120.9(5)
O1 C1 N1 122.2(5)
C1 C2 C10A 117.0(9)
C3 C2 C1 120.9(5)
C3 C2 C10 117.4(5)
C10 C2 C1 121.6(5)
C3A C2 C1 125.4(12)
C3A C2 C10A 114.6(14)
N1 C5 C4 112.1(4)
N1 C5 C4A 115.1(8)
C7 C6 C9 107.3(4)
C8 C6 C7 110.8(5)
C8 C6 C9 107.5(4)
N1 C6 C7 110.1(4)
N1 C6 C8 109.9(4)
N1 C6 C9 111.1(4)
C11 C12 C13 121.0(6)
O4 C12 C11 117.1(5)
O4 C12 C13 121.9(5)
C11A C12 C13A 120.6(13)
C11A C12 O4A 120.8(12)
O4A C12 C13A 110.5(11)
C2 C3 C4 117.5(5)
C2 C3 C13 122.7(5)
C13 C3 C4 119.8(4)
C5 C4 C3 109.5(4)
C11 C10 C2 121.0(4)
O2 C10 C2 123.6(5)
O2 C10 C11 115.4(5)
C10 C11 C12 119.5(5)
O3 C11 C12 118.3(5)
O3 C11 C10 122.2(4)
C3 C13 C12 118.0(4)
C10 O2 C14 114.8(4)
C11 O3 C15 113.0(4)
C12 O4 C16 118.0(4)
C2 C3A C4A 116.4(18)
C2 C3A C13A 125.3(18)
C13A C3A C4A 116.9(16)
C5 C4A C3A 105.2(14)
C11A C10A C2 121.9(15)
C11A C10A O2A 112.0(18)
O2A C10A C2 125.9(17)
C12 C11A C10A 117.6(15)
O3A C11A C12 113.5(16)
O3A C11A C10A 128.9(17)
C3A C13A C12 113.2(14)
C10A O2A C14A 115.4(17)
C11A O3A C15A 111.1(16)
C12 O4A C16A 122.6(17)
N2 C17 C18 117.5(5)
O5 C17 C18 119.5(5)
O5 C17 N2 122.9(5)
C19 C18 C17 119.6(5)
C19 C18 C26 119.2(5)
C26 C18 C17 121.2(5)
C19A C18 C17 123.3(11)
C19A C18 C26A 116.9(14)
C26A C18 C17 117.4(9)
N2 C21 C20 110.9(4)
N2 C21 C20A 111.5(9)
C23 C22 C24 107.8(4)
C23 C22 C25 108.1(4)
C23 C22 N2 111.2(4)
C25 C22 C24 111.3(5)
N2 C22 C24 109.4(4)
N2 C22 C25 109.1(4)
C27 C28 C29 119.5(6)
O8 C28 C27 117.0(5)
O8 C28 C29 123.1(5)
O8A C28 C29A 111.4(12)
C27A C28 O8A 117.4(13)
C27A C28 C29A 115.3(15)
C1 N1 C5 118.3(5)
C1 N1 C6 119.6(4)
C5 N1 C6 121.9(4)
C17 N2 C21 118.3(5)
C17 N2 C22 119.8(4)
C21 N2 C22 121.8(4)
C26 O6 C30 114.2(4)
C18 C19 C20 117.4(5)
C18 C19 C29 121.1(5)
C29 C19 C20 121.5(4)
C19 C20 C21 110.9(4)
O6 C26 C18 124.8(5)
O6 C26 C27 116.7(5)
C27 C26 C18 118.4(4)
C28 C27 C26 121.7(5)
C28 C27 O7 119.1(5)
O7 C27 C26 119.1(4)
C19 C29 C28 119.3(5)
C27 O7 C31 114.3(4)
C28 O8 C32 117.4(4)
C31A O7A C27A 117.6(18)
C32A O8A C28 122.4(16)
C28 C27A O7A 116.9(17)
C28 C27A C26A 123.9(16)
C26A C27A O7A 114.0(15)
C18 C19A C20A 113.9(19)
C18 C19A C29A 119.5(19)
C29A C19A C20A 126(2)
C19A C20A C21 115.2(17)
C27A C26A C18 113.6(14)
C27A C26A O6A 118.1(17)
O6A C26A C18 126.9(17)
C19A C29A C28 117(2)
C26A O6A C30A 113.7(16)

loop_
_geom_bond_atom_site_label_1
_geom_bond_atom_site_label_2
_geom_bond_distance
C1 C2 1.482(8)
C1 N1 1.376(7)
C1 O1 1.224(8)
C2 C3 1.377(7)
C2 C10 1.432(7)
C2 C3A 1.277(19)
C2 C10A 1.50(2)
C5 C4 1.508(8)
C5 C4A 1.49(2)
C5 N1 1.472(6)
C6 C7 1.542(5)
C6 C8 1.537(6)
C6 C9 1.543(7)
C6 N1 1.495(7)
C12 C11 1.393(7)
C12 C13 1.409(8)
C12 O4 1.373(8)
C12 C11A 1.356(18)
C12 C13A 1.52(2)
C12 O4A 1.42(2)
C3 C4 1.518(7)
C3 C13 1.398(7)
C10 C11 1.383(7)
C10 O2 1.365(6)
C11 O3 1.362(6)
C14 O2 1.435(6)
C15 O3 1.423(6)
C16 O4 1.437(7)
C3A C4A 1.62(3)
C3A C13A 1.40(3)
C10A C11A 1.36(3)
C10A O2A 1.37(2)
C11A O3A 1.30(3)
C16A O4A 1.46(3)
C14A O2A 1.42(3)
C15A O3A 1.44(2)
C17 C18 1.506(8)
C17 N2 1.348(7)
C17 O5 1.251(8)
C18 C19 1.382(7)
C18 C26 1.423(7)
C18 C19A 1.370(18)
C18 C26A 1.49(2)
C21 N2 1.476(6)
C21 C20 1.507(8)
C21 C20A 1.51(2)
C22 C23 1.513(8)
C22 C24 1.529(6)
C22 C25 1.520(6)
C22 N2 1.513(7)
C28 C27 1.367(7)
C28 C29 1.415(8)
C28 O8 1.366(8)
C28 O8A 1.44(2)
C28 C27A 1.209(18)
C28 C29A 1.53(3)
C30 O6 1.442(7)
C31 O7 1.424(6)
O6 C26 1.376(6)
C19 C20 1.477(8)
C19 C29 1.395(7)
C26 C27 1.402(7)
C27 O7 1.398(6)
C32 O8 1.426(6)
O7A C27A 1.47(3)
O7A C31A 1.43(3)
O8A C32A 1.41(3)
C27A C26A 1.42(3)
C19A C20A 1.41(3)
C19A C29A 1.38(3)
C26A O6A 1.43(2)
O6A C30A 1.44(3)

loop_
_geom_torsion_atom_site_label_1
_geom_torsion_atom_site_label_2
_geom_torsion_atom_site_label_3
_geom_torsion_atom_site_label_4
_geom_torsion
C1 C2 C3 C4 10.5(6)
C1 C2 C3 C13 -167.7(4)
C1 C2 C10 C11 168.3(4)
C1 C2 C10 O2 -11.2(7)
C1 C2 C3A C4A 8(2)
C1 C2 C3A C13A 174.4(15)
C1 C2 C10A C11A -175.9(15)
C1 C2 C10A O2A -2(2)
C2 C1 N1 C5 -1.0(4)
C2 C1 N1 C6 -175.5(2)
C2 C3 C4 C5 29.1(6)
C2 C3 C13 C12 -4.3(7)
C2 C10 C11 C12 3.1(7)
C2 C10 C11 O3 -174.5(4)
C2 C10 O2 C14 -62.8(6)
C2 C3A C4A C5 -41(2)
C2 C3A C13A C12 24(3)
C2 C10A C11A C12 -18(3)
C2 C10A C11A O3A 162.5(17)
C2 C10A O2A C14A 71(2)
C7 C6 N1 C1 -63.7(4)
C7 C6 N1 C5 122.0(4)
C8 C6 N1 C1 58.6(4)
C8 C6 N1 C5 -115.7(4)
C9 C6 N1 C1 177.5(2)
C9 C6 N1 C5 3.2(3)
C12 C11 O3 C15 98.7(5)
C12 C11A O3A C15A -90.1(18)
C3 C2 C10 C11 -7.9(7)
C3 C2 C10 O2 172.5(4)
C4 C5 N1 C1 41.4(5)
C4 C5 N1 C6 -144.3(4)
C4 C3 C13 C12 177.5(5)
C10 C2 C3 C4 -173.3(4)
C10 C2 C3 C13 8.5(6)
C10 C11 O3 C15 -83.7(6)
C11 C12 C13 C3 -0.8(7)
C11 C12 O4 C16 178.1(4)
C11 C10 O2 C14 117.6(5)
C13 C12 C11 C10 1.3(7)
C13 C12 C11 O3 179.0(4)
C13 C12 O4 C16 0.2(7)
C13 C3 C4 C5 -152.7(4)
O2 C10 C11 C12 -177.3(4)
O2 C10 C11 O3 5.1(7)
O4 C12 C11 C10 -176.6(4)
O4 C12 C11 O3 1.1(7)
O4 C12 C13 C3 177.0(4)
C3A C2 C10A C11A 22(2)
C3A C2 C10A O2A -163.2(18)
C4A C5 N1 C1 -35.8(11)
C4A C5 N1 C6 138.6(11)
C4A C3A C13A C12 -170.1(15)
C10A C2 C3A C4A 168.0(16)
C10A C2 C3A C13A -26(3)
C10A C11A O3A C15A 89(3)
C11A C12 C13A C3A -18(2)
C11A C12 O4A C16A -165.1(17)
C11A C10A O2A C14A -114(2)
C13A C12 C11A C10A 16(2)
C13A C12 C11A O3A -164.4(15)
C13A C12 O4A C16A -16(2)
C13A C3A C4A C5 151.9(17)
O2A C10A C11A C12 166.5(14)
O2A C10A C11A O3A -13(3)
O4A C12 C11A C10A 162.1(16)
O4A C12 C11A O3A -19(2)
O4A C12 C13A C3A -166.5(16)
C17 C18 C19 C20 -9.8(6)
C17 C18 C19 C29 167.3(4)
C17 C18 C26 O6 10.1(7)
C17 C18 C26 C27 -167.1(4)
C17 C18 C19A C20A -3(2)
C17 C18 C19A C29A -173.6(15)
C17 C18 C26A C27A 171.3(13)
C17 C18 C26A O6A 5(2)
C18 C17 N2 C21 0.9(4)
C18 C17 N2 C22 176.8(2)
C18 C19 C20 C21 -30.4(6)
C18 C19 C29 C28 6.4(8)
C18 C26 C27 C28 -7.0(7)
C18 C26 C27 O7 176.6(4)
C18 C19A C20A C21 38(2)
C18 C19A C29A C28 -26(3)
C18 C26A O6A C30A -69(2)
C23 C22 N2 C17 -177.2(2)
C23 C22 N2 C21 -1.4(3)
C24 C22 N2 C17 -58.2(4)
C24 C22 N2 C21 117.6(4)
C25 C22 N2 C17 63.7(4)
C25 C22 N2 C21 -120.5(4)
C28 C27 O7 C31 -96.6(5)
C28 C27A C26A C18 35(3)
C28 C27A C26A O6A -157.5(17)
N1 C1 C2 C3 -26.6(5)
N1 C1 C2 C10 157.3(4)
N1 C1 C2 C3A 14.9(12)
N1 C1 C2 C10A -144.5(9)
N1 C5 C4 C3 -54.2(5)
N1 C5 C4A C3A 53.6(16)
N2 C17 C18 C19 26.6(5)
N2 C17 C18 C26 -156.6(4)
N2 C17 C18 C19A -17.7(11)
N2 C17 C18 C26A 144.1(10)
N2 C21 C20 C19 55.4(5)
N2 C21 C20A C19A -53.1(19)
O1 C1 C2 C3 152.3(4)
O1 C1 C2 C10 -23.8(5)
O1 C1 C2 C3A -166.2(12)
O1 C1 C2 C10A 34.4(10)
O1 C1 N1 C5 -179.9(3)
O1 C1 N1 C6 5.7(4)
O5 C17 C18 C19 -151.7(4)
O5 C17 C18 C26 25.0(5)
O5 C17 C18 C19A 164.0(11)
O5 C17 C18 C26A -34.2(10)
O5 C17 N2 C21 179.1(3)
O5 C17 N2 C22 -5.0(4)
C30 O6 C26 C18 61.8(6)
C30 O6 C26 C27 -121.0(5)
O6 C26 C27 C28 175.6(4)
O6 C26 C27 O7 -0.9(6)
C19 C18 C26 O6 -173.1(4)
C19 C18 C26 C27 9.6(7)
C20 C21 N2 C17 -41.0(5)
C20 C21 N2 C22 143.1(4)
C20 C19 C29 C28 -176.7(5)
C26 C18 C19 C20 173.4(4)
C26 C18 C19 C29 -9.5(7)
C26 C27 O7 C31 80.0(6)
C27 C28 C29 C19 -3.5(7)
C27 C28 O8 C32 -177.1(4)
C29 C28 C27 C26 3.9(7)
C29 C28 C27 O7 -179.6(4)
C29 C28 O8 C32 -4.0(7)
C29 C19 C20 C21 152.6(5)
O8 C28 C27 C26 177.3(4)
O8 C28 C27 O7 -6.3(6)
O8 C28 C29 C19 -176.4(4)
O7A C27A C26A C18 -172.1(14)
O7A C27A C26A O6A -4(3)
O8A C28 C27A O7A 37(2)
O8A C28 C27A C26A -170.7(18)
O8A C28 C29A C19A 167.7(17)
C27A C28 O8A C32A 160.9(18)
C27A C28 C29A C19A 31(2)
C27A C26A O6A C30A 125(2)
C19A C18 C26A C27A -26(2)
C19A C18 C26A O6A 167.7(17)
C20A C21 N2 C17 31.7(10)
C20A C21 N2 C22 -144.2(10)
C20A C19A C29A C28 165.2(19)
C26A C18 C19A C20A -164.9(17)
C26A C18 C19A C29A 25(2)
C29A C28 O8A C32A 25(2)
C29A C28 C27A O7A 171.1(15)
C29A C28 C27A C26A -36(3)
C29A C19A C20A C21 -152(2)
C31A O7A C27A C28 87(2)
C31A O7A C27A C26A -69(2)
